data_4034323
loop_
_publ_author_name
'Yu, Jing-Jing'
'Zhao, Li-Yang'
'Shi, Zhao-Tao'
'Zhang, Qi'
'London, Gabor'
'Liang, Wen-Jing'
'Gao, Chuan'
'Li, Ming-Ming'
'Cao, Xiao-Ming'
'Tian, He'
'Feringa, Ben L.'
'Qu, Da-Hui'

_publ_section_title
;
 Pumping a Ring-Sliding Molecular Motion by a Light-Powered Molecular
 Motor.
;
_journal_issue 9
_journal_name_full 'The Journal of organic chemistry'
_journal_page_first 5790
_journal_page_last 5802
_journal_paper_doi 10.1021/acs.joc.9b00783
_journal_volume 84
_journal_year 2019
_chemical_formula_sum 'C28 H20 Br Cl3 O S2'
_chemical_formula_weight 622.82
_space_group_crystal_system monoclinic
_space_group_IT_number 14
_space_group_name_Hall '-P 2yn'
_space_group_name_H-M_alt 'P 1 21/n 1'
_atom_sites_solution_hydrogens geom
_audit_creation_method SHELXL-2013
_cell_angle_alpha 90
_cell_angle_beta 98.435(2)
_cell_angle_gamma 90
_cell_formula_units_Z 4
_cell_length_a 9.8700(5)
_cell_length_b 12.7437(5)
_cell_length_c 21.0391(11)
_cell_measurement_reflns_used 4510
_cell_measurement_temperature 296(2)
_cell_measurement_theta_max 49.869
_cell_measurement_theta_min 4.861
_cell_volume 2617.7(2)
_computing_cell_refinement 'Bruker SAINT'
_computing_data_collection 'Bruker APEX2'
_computing_data_reduction 'Bruker SAINT'
_computing_molecular_graphics 'Bruker SHELXTL'
_computing_publication_material 'Bruker SHELXTL'
_computing_structure_refinement 'SHELXL-2013 (Sheldrick, 2013)'
_computing_structure_solution 'SHELXS-97 (Sheldrick 2008)'
_diffrn_ambient_temperature 296(2)
_diffrn_measured_fraction_theta_full 0.995
_diffrn_measured_fraction_theta_max 0.995
_diffrn_measurement_device_type 'Bruker APEX-II CCD'
_diffrn_measurement_method '\f and \w scans'
_diffrn_radiation_type MoK\a
_diffrn_radiation_wavelength 0.71073
_diffrn_reflns_av_R_equivalents 0.0699
_diffrn_reflns_av_unetI/netI 0.0622
_diffrn_reflns_Laue_measured_fraction_full 0.995
_diffrn_reflns_Laue_measured_fraction_max 0.995
_diffrn_reflns_limit_h_max 11
_diffrn_reflns_limit_h_min -11
_diffrn_reflns_limit_k_max 13
_diffrn_reflns_limit_k_min -15
_diffrn_reflns_limit_l_max 25
_diffrn_reflns_limit_l_min -25
_diffrn_reflns_number 17715
_diffrn_reflns_point_group_measured_fraction_full 0.995
_diffrn_reflns_point_group_measured_fraction_max 0.995
_diffrn_reflns_theta_full 25.242
_diffrn_reflns_theta_max 25.500
_diffrn_reflns_theta_min 2.170
_exptl_absorpt_coefficient_mu 2.058
_exptl_absorpt_correction_T_max 0.7456
_exptl_absorpt_correction_T_min 0.4579
_exptl_absorpt_correction_type multi-scan
_exptl_absorpt_process_details sadabs
_exptl_crystal_colour colorless
_exptl_crystal_density_diffrn 1.580
_exptl_crystal_description prismatic
_exptl_crystal_F_000 1256
_exptl_crystal_size_max 0.180
_exptl_crystal_size_mid 0.160
_exptl_crystal_size_min 0.100
_refine_diff_density_max 0.962
_refine_diff_density_min -0.762
_refine_diff_density_rms 0.084
_refine_ls_extinction_coef 0.0030(9)
_refine_ls_extinction_expression Fc^*^=kFc[1+0.001xFc^2^\l^3^/sin(2\q)]^-1/4^
_refine_ls_extinction_method SHELXL
_refine_ls_goodness_of_fit_ref 1.050
_refine_ls_hydrogen_treatment constr
_refine_ls_matrix_type full
_refine_ls_number_parameters 319
_refine_ls_number_reflns 4851
_refine_ls_number_restraints 0
_refine_ls_restrained_S_all 1.050
_refine_ls_R_factor_all 0.0811
_refine_ls_R_factor_gt 0.0567
_refine_ls_shift/su_max 0.000
_refine_ls_shift/su_mean 0.000
_refine_ls_structure_factor_coef Fsqd
_refine_ls_weighting_details 'w=1/[\s^2^(Fo^2^)+(0.0848P)^2^+1.3907P] where P=(Fo^2^+2Fc^2^)/3'
_refine_ls_weighting_scheme calc
_refine_ls_wR_factor_gt 0.1458
_refine_ls_wR_factor_ref 0.1667
_reflns_Friedel_coverage 0.000
_reflns_number_gt 3504
_reflns_number_total 4851
_reflns_threshold_expression 'I > 2\s(I)'
_cod_data_source_file jo9b00783_si_002.cif
_cod_data_source_block mo_d8v18513_0m
_cod_original_sg_symbol_H-M 'P 21/n'
_cod_database_code 4034323
_shelx_space_group_comment
; 
The symmetry employed for this shelxl refinement is uniquely defined 
by the following loop, which should always be used as a source of 
symmetry information in preference to the above space-group names. 
They are only intended as comments. 
;
_shelx_estimated_absorpt_t_min 0.708
_shelx_estimated_absorpt_t_max 0.821
_shelxl_version_number 2013-4

loop_
_space_group_symop_operation_xyz
'x, y, z'
'-x+1/2, y+1/2, -z+1/2'
'-x, -y, -z'
'x-1/2, -y-1/2, z-1/2'

loop_
_atom_site_label
_atom_site_type_symbol
_atom_site_fract_x
_atom_site_fract_y
_atom_site_fract_z
_atom_site_U_iso_or_equiv
_atom_site_adp_type
_atom_site_occupancy
_atom_site_site_symmetry_order
_atom_site_calc_flag
_atom_site_refinement_flags_posn
_atom_site_refinement_flags_adp
Br1 Br -0.07534(5) 0.64739(5) 0.47762(3) 0.0706(3) Uani 1 1 d . .
S1 S 0.58747(11) 0.50201(7) 0.42794(5) 0.0402(3) Uani 1 1 d . .
S2 S 0.29755(12) 0.74582(9) 0.13551(6) 0.0521(3) Uani 1 1 d . .
O1 O 0.5726(3) 0.8738(2) 0.52122(14) 0.0505(8) Uani 1 1 d . .
H1 H 0.6120 0.8421 0.5525 0.076 Uiso 1 1 calc R U
C1 C 0.5536(3) 0.6379(3) 0.42098(18) 0.0311(8) Uani 1 1 d . .
C2 C 0.5710(4) 0.6998(3) 0.47564(18) 0.0344(8) Uani 1 1 d . .
H2 H 0.5967 0.6697 0.5158 0.041 Uiso 1 1 calc R U
C3 C 0.5496(4) 0.8071(3) 0.46996(19) 0.0356(9) Uani 1 1 d . .
C4 C 0.5073(4) 0.8512(3) 0.4102(2) 0.0395(9) Uani 1 1 d . .
H4 H 0.4907 0.9230 0.4065 0.047 Uiso 1 1 calc R U
C5 C 0.4901(4) 0.7889(3) 0.35645(19) 0.0347(9) Uani 1 1 d . .
H5 H 0.4630 0.8195 0.3165 0.042 Uiso 1 1 calc R U
C6 C 0.5122(3) 0.6808(3) 0.36019(18) 0.0301(8) Uani 1 1 d . .
C7 C 0.5033(3) 0.6138(3) 0.30271(18) 0.0310(8) Uani 1 1 d . .
C8 C 0.6279(4) 0.5450(3) 0.30387(19) 0.0364(9) Uani 1 1 d . .
C9 C 0.7050(4) 0.5396(4) 0.2541(2) 0.0480(11) Uani 1 1 d . .
H9 H 0.6805 0.5805 0.2176 0.058 Uiso 1 1 calc R U
C10 C 0.8187(5) 0.4741(4) 0.2578(3) 0.0629(14) Uani 1 1 d . .
H10 H 0.8687 0.4702 0.2237 0.075 Uiso 1 1 calc R U
C11 C 0.8563(5) 0.4152(4) 0.3121(3) 0.0670(15) Uani 1 1 d . .
H11 H 0.9305 0.3698 0.3142 0.080 Uiso 1 1 calc R U
C12 C 0.7856(4) 0.4224(3) 0.3635(2) 0.0514(11) Uani 1 1 d . .
H12 H 0.8137 0.3836 0.4005 0.062 Uiso 1 1 calc R U
C13 C 0.6714(4) 0.4882(3) 0.36010(19) 0.0366(9) Uani 1 1 d . .
C14 C 0.3948(4) 0.6129(3) 0.25505(18) 0.0331(8) Uani 1 1 d . .
C15 C 0.3907(4) 0.5542(3) 0.1924(2) 0.0424(10) Uani 1 1 d . .
H15 H 0.4685 0.5057 0.1971 0.051 Uiso 1 1 calc R U
C16 C 0.4105(5) 0.6325(4) 0.1399(2) 0.0558(12) Uani 1 1 d . .
H16A H 0.3960 0.5965 0.0988 0.067 Uiso 1 1 calc R U
H16B H 0.5046 0.6568 0.1471 0.067 Uiso 1 1 calc R U
C17 C 0.2162(4) 0.7339(3) 0.2042(2) 0.0401(9) Uani 1 1 d . .
C18 C 0.2663(4) 0.6740(3) 0.25716(19) 0.0346(8) Uani 1 1 d . .
C19 C 0.1855(4) 0.6634(3) 0.3079(2) 0.0370(9) Uani 1 1 d . .
C20 C 0.2188(4) 0.5947(3) 0.3607(2) 0.0403(9) Uani 1 1 d . .
H20 H 0.2954 0.5518 0.3619 0.048 Uiso 1 1 calc R U
C21 C 0.1429(4) 0.5890(3) 0.4097(2) 0.0469(10) Uani 1 1 d . .
H21 H 0.1689 0.5446 0.4444 0.056 Uiso 1 1 calc R U
C22 C 0.0244(4) 0.6516(3) 0.4069(2) 0.0490(11) Uani 1 1 d . .
C23 C -0.0167(4) 0.7143(3) 0.3562(2) 0.0492(11) Uani 1 1 d . .
H23 H -0.0971 0.7529 0.3548 0.059 Uiso 1 1 calc R U
C24 C 0.0607(4) 0.7220(3) 0.3052(2) 0.0416(10) Uani 1 1 d . .
C25 C 0.0183(4) 0.7852(3) 0.2505(2) 0.0487(11) Uani 1 1 d . .
H25 H -0.0621 0.8239 0.2483 0.058 Uiso 1 1 calc R U
C26 C 0.0918(4) 0.7904(3) 0.2018(2) 0.0476(11) Uani 1 1 d . .
H26 H 0.0609 0.8315 0.1660 0.057 Uiso 1 1 calc R U
C27 C 0.2595(5) 0.4893(4) 0.1754(2) 0.0586(13) Uani 1 1 d . .
H27A H 0.2478 0.4444 0.2109 0.088 Uiso 1 1 calc R U
H27B H 0.2664 0.4472 0.1382 0.088 Uiso 1 1 calc R U
H27C H 0.1822 0.5355 0.1665 0.088 Uiso 1 1 calc R U
Cl1 Cl 0.33950(19) 0.86176(13) 0.61520(8) 0.0904(5) Uani 1 1 d . .
Cl2 Cl 0.1835(2) 0.84642(15) 0.48843(10) 0.1056(6) Uani 1 1 d . .
Cl3 Cl 0.15982(15) 1.02998(12) 0.56525(9) 0.0860(5) Uani 1 1 d . .
C28 C 0.2682(5) 0.9301(4) 0.5458(2) 0.0583(13) Uani 1 1 d . .
H28 H 0.3434 0.9630 0.5275 0.070 Uiso 1 1 calc R U

loop_
_atom_site_aniso_label
_atom_site_aniso_U_11
_atom_site_aniso_U_22
_atom_site_aniso_U_33
_atom_site_aniso_U_23
_atom_site_aniso_U_13
_atom_site_aniso_U_12
Br1 0.0519(3) 0.0816(4) 0.0849(5) -0.0057(3) 0.0321(3) -0.0109(2)
S1 0.0463(6) 0.0326(5) 0.0399(6) 0.0066(4) 0.0002(4) -0.0010(4)
S2 0.0580(7) 0.0533(7) 0.0418(7) 0.0101(5) -0.0027(5) 0.0019(5)
O1 0.057(2) 0.0470(17) 0.0447(19) -0.0106(14) -0.0007(15) 0.0065(14)
C1 0.0260(18) 0.0316(19) 0.035(2) 0.0027(16) 0.0013(15) -0.0023(14)
C2 0.0316(19) 0.043(2) 0.028(2) 0.0063(17) 0.0013(16) -0.0009(16)
C3 0.0287(19) 0.040(2) 0.037(2) -0.0073(18) 0.0024(16) 0.0000(16)
C4 0.032(2) 0.034(2) 0.050(3) -0.0020(18) -0.0033(18) 0.0005(16)
C5 0.0294(19) 0.036(2) 0.036(2) 0.0066(17) -0.0032(16) 0.0002(15)
C6 0.0200(16) 0.0325(18) 0.036(2) 0.0016(16) -0.0013(14) -0.0009(14)
C7 0.0275(18) 0.0308(18) 0.035(2) 0.0022(15) 0.0036(16) -0.0021(14)
C8 0.0309(19) 0.036(2) 0.040(2) -0.0026(17) -0.0018(17) -0.0001(16)
C9 0.041(2) 0.055(3) 0.048(3) -0.003(2) 0.006(2) 0.0016(19)
C10 0.044(3) 0.082(4) 0.065(3) -0.008(3) 0.017(2) 0.017(2)
C11 0.051(3) 0.068(3) 0.080(4) -0.009(3) 0.004(3) 0.025(2)
C12 0.048(2) 0.046(2) 0.056(3) -0.004(2) -0.009(2) 0.011(2)
C13 0.033(2) 0.0329(19) 0.041(2) -0.0039(17) -0.0021(17) -0.0001(16)
C14 0.0323(19) 0.0316(18) 0.034(2) 0.0016(16) 0.0004(16) -0.0026(15)
C15 0.041(2) 0.043(2) 0.040(2) -0.0053(19) -0.0048(18) 0.0062(18)
C16 0.060(3) 0.071(3) 0.035(3) 0.000(2) 0.001(2) 0.009(2)
C17 0.044(2) 0.033(2) 0.038(2) -0.0005(17) -0.0099(18) 0.0002(17)
C18 0.0322(19) 0.0296(18) 0.038(2) -0.0051(16) -0.0081(16) 0.0000(15)
C19 0.0271(19) 0.033(2) 0.048(3) -0.0020(17) -0.0046(17) -0.0001(15)
C20 0.031(2) 0.039(2) 0.050(3) 0.0075(18) 0.0028(18) 0.0031(16)
C21 0.037(2) 0.050(2) 0.052(3) 0.008(2) 0.0023(19) -0.0063(19)
C22 0.036(2) 0.052(3) 0.059(3) -0.004(2) 0.009(2) -0.0060(19)
C23 0.031(2) 0.050(2) 0.066(3) -0.012(2) 0.006(2) 0.0020(18)
C24 0.0287(19) 0.035(2) 0.058(3) -0.0103(19) -0.0044(18) 0.0004(16)
C25 0.043(2) 0.038(2) 0.060(3) -0.003(2) -0.011(2) 0.0115(18)
C26 0.049(2) 0.035(2) 0.053(3) 0.0048(19) -0.011(2) 0.0055(18)
C27 0.054(3) 0.047(3) 0.069(3) -0.018(2) -0.014(2) -0.005(2)
Cl1 0.1039(12) 0.1007(12) 0.0721(10) 0.0258(9) 0.0309(9) 0.0297(9)
Cl2 0.0930(12) 0.1048(13) 0.1159(15) -0.0390(11) 0.0046(11) -0.0304(10)
Cl3 0.0626(9) 0.0768(10) 0.1205(14) -0.0017(9) 0.0193(9) 0.0103(7)
C28 0.051(3) 0.058(3) 0.068(3) 0.005(2) 0.014(2) -0.005(2)

loop_
_atom_type_symbol
_atom_type_description
_atom_type_scat_dispersion_real
_atom_type_scat_dispersion_imag
_atom_type_scat_source
C C 0.0033 0.0016 'International Tables Vol C Tables 4.2.6.8 and 6.1.1.4'
H H 0.0000 0.0000 'International Tables Vol C Tables 4.2.6.8 and 6.1.1.4'
Br Br -0.2901 2.4595 'International Tables Vol C Tables 4.2.6.8 and 6.1.1.4'
Cl Cl 0.1484 0.1585 'International Tables Vol C Tables 4.2.6.8 and 6.1.1.4'
O O 0.0106 0.0060 'International Tables Vol C Tables 4.2.6.8 and 6.1.1.4'
S S 0.1246 0.1234 'International Tables Vol C Tables 4.2.6.8 and 6.1.1.4'

loop_
_geom_angle_atom_site_label_1
_geom_angle_atom_site_label_2
_geom_angle_atom_site_label_3
_geom_angle
C13 S1 C1 97.86(18)
C17 S2 C16 103.9(2)
C3 O1 H1 109.5
C2 C1 C6 121.5(3)
C2 C1 S1 119.4(3)
C6 C1 S1 119.1(3)
C1 C2 C3 119.5(3)
C1 C2 H2 120.3
C3 C2 H2 120.3
O1 C3 C2 122.7(4)
O1 C3 C4 117.3(4)
C2 C3 C4 120.0(4)
C5 C4 C3 119.9(4)
C5 C4 H4 120.1
C3 C4 H4 120.1
C4 C5 C6 121.7(4)
C4 C5 H5 119.1
C6 C5 H5 119.1
C5 C6 C1 117.4(3)
C5 C6 C7 122.4(3)
C1 C6 C7 120.0(3)
C14 C7 C6 123.9(3)
C14 C7 C8 124.2(3)
C6 C7 C8 112.0(3)
C9 C8 C13 118.7(4)
C9 C8 C7 123.7(4)
C13 C8 C7 117.6(4)
C8 C9 C10 121.1(4)
C8 C9 H9 119.5
C10 C9 H9 119.5
C11 C10 C9 119.5(5)
C11 C10 H10 120.3
C9 C10 H10 120.3
C12 C11 C10 120.8(4)
C12 C11 H11 119.6
C10 C11 H11 119.6
C11 C12 C13 119.9(4)
C11 C12 H12 120.0
C13 C12 H12 120.0
C12 C13 C8 119.9(4)
C12 C13 S1 119.4(3)
C8 C13 S1 120.7(3)
C7 C14 C18 123.7(3)
C7 C14 C15 124.5(3)
C18 C14 C15 111.7(3)
C14 C15 C16 108.6(3)
C14 C15 C27 112.6(4)
C16 C15 C27 112.2(4)
C14 C15 H15 107.7
C16 C15 H15 107.7
C27 C15 H15 107.7
C15 C16 S2 114.5(3)
C15 C16 H16A 108.6
S2 C16 H16A 108.6
C15 C16 H16B 108.6
S2 C16 H16B 108.6
H16A C16 H16B 107.6
C18 C17 C26 121.1(4)
C18 C17 S2 123.9(3)
C26 C17 S2 115.0(3)
C17 C18 C19 118.8(3)
C17 C18 C14 118.0(4)
C19 C18 C14 122.8(3)
C20 C19 C18 123.6(3)
C20 C19 C24 117.0(4)
C18 C19 C24 119.4(4)
C21 C20 C19 122.5(4)
C21 C20 H20 118.8
C19 C20 H20 118.8
C20 C21 C22 118.9(4)
C20 C21 H21 120.5
C22 C21 H21 120.5
C23 C22 C21 121.3(4)
C23 C22 Br1 120.4(3)
C21 C22 Br1 118.3(4)
C22 C23 C24 120.7(4)
C22 C23 H23 119.6
C24 C23 H23 119.6
C23 C24 C25 122.0(4)
C23 C24 C19 119.4(4)
C25 C24 C19 118.5(4)
C26 C25 C24 121.4(4)
C26 C25 H25 119.3
C24 C25 H25 119.3
C25 C26 C17 120.6(4)
C25 C26 H26 119.7
C17 C26 H26 119.7
C15 C27 H27A 109.5
C15 C27 H27B 109.5
H27A C27 H27B 109.5
C15 C27 H27C 109.5
H27A C27 H27C 109.5
H27B C27 H27C 109.5
Cl2 C28 Cl3 111.2(3)
Cl2 C28 Cl1 111.6(3)
Cl3 C28 Cl1 110.5(3)
Cl2 C28 H28 107.8
Cl3 C28 H28 107.8
Cl1 C28 H28 107.8

loop_
_geom_bond_atom_site_label_1
_geom_bond_atom_site_label_2
_geom_bond_distance
Br1 C22 1.901(5)
S1 C13 1.761(4)
S1 C1 1.766(4)
S2 C17 1.760(5)
S2 C16 1.819(5)
O1 C3 1.365(5)
O1 H1 0.8200
C1 C2 1.384(5)
C1 C6 1.396(5)
C2 C3 1.386(5)
C2 H2 0.9300
C3 C4 1.385(6)
C4 C5 1.372(6)
C4 H4 0.9300
C5 C6 1.395(5)
C5 H5 0.9300
C6 C7 1.473(5)
C7 C14 1.356(5)
C7 C8 1.507(5)
C8 C9 1.383(6)
C8 C13 1.400(6)
C9 C10 1.392(6)
C9 H9 0.9300
C10 C11 1.372(8)
C10 H10 0.9300
C11 C12 1.373(7)
C11 H11 0.9300
C12 C13 1.398(6)
C12 H12 0.9300
C14 C18 1.495(5)
C14 C15 1.510(5)
C15 C16 1.522(6)
C15 C27 1.534(6)
C15 H15 0.9800
C16 H16A 0.9700
C16 H16B 0.9700
C17 C18 1.381(5)
C17 C26 1.417(6)
C18 C19 1.430(6)
C19 C20 1.413(6)
C19 C24 1.435(5)
C20 C21 1.362(6)
C20 H20 0.9300
C21 C22 1.410(6)
C21 H21 0.9300
C22 C23 1.348(7)
C23 C24 1.408(6)
C23 H23 0.9300
C24 C25 1.417(6)
C25 C26 1.341(6)
C25 H25 0.9300
C26 H26 0.9300
C27 H27A 0.9600
C27 H27B 0.9600
C27 H27C 0.9600
Cl1 C28 1.756(5)
Cl2 C28 1.732(5)
Cl3 C28 1.749(5)
C28 H28 0.9800

loop_
_geom_torsion_atom_site_label_1
_geom_torsion_atom_site_label_2
_geom_torsion_atom_site_label_3
_geom_torsion_atom_site_label_4
_geom_torsion
C13 S1 C1 C2 -138.7(3)
C13 S1 C1 C6 40.3(3)
C6 C1 C2 C3 -1.4(5)
S1 C1 C2 C3 177.5(3)
C1 C2 C3 O1 -176.0(3)
C1 C2 C3 C4 1.9(5)
O1 C3 C4 C5 176.3(3)
C2 C3 C4 C5 -1.7(6)
C3 C4 C5 C6 0.9(6)
C4 C5 C6 C1 -0.4(5)
C4 C5 C6 C7 -175.7(3)
C2 C1 C6 C5 0.7(5)
S1 C1 C6 C5 -178.2(3)
C2 C1 C6 C7 176.1(3)
S1 C1 C6 C7 -2.8(4)
C5 C6 C7 C14 -51.9(5)
C1 C6 C7 C14 132.9(4)
C5 C6 C7 C8 129.2(4)
C1 C6 C7 C8 -46.0(4)
C14 C7 C8 C9 53.6(5)
C6 C7 C8 C9 -127.5(4)
C14 C7 C8 C13 -130.0(4)
C6 C7 C8 C13 48.9(4)
C13 C8 C9 C10 4.1(6)
C7 C8 C9 C10 -179.6(4)
C8 C9 C10 C11 -1.1(8)
C9 C10 C11 C12 -1.9(8)
C10 C11 C12 C13 1.9(8)
C11 C12 C13 C8 1.1(6)
C11 C12 C13 S1 -176.6(4)
C9 C8 C13 C12 -4.0(6)
C7 C8 C13 C12 179.4(3)
C9 C8 C13 S1 173.7(3)
C7 C8 C13 S1 -2.9(5)
C1 S1 C13 C12 140.5(3)
C1 S1 C13 C8 -37.2(3)
C6 C7 C14 C18 -4.6(6)
C8 C7 C14 C18 174.2(3)
C6 C7 C14 C15 172.6(3)
C8 C7 C14 C15 -8.6(6)
C7 C14 C15 C16 -103.2(4)
C18 C14 C15 C16 74.3(4)
C7 C14 C15 C27 131.9(4)
C18 C14 C15 C27 -50.6(4)
C14 C15 C16 S2 -51.0(4)
C27 C15 C16 S2 74.2(4)
C17 S2 C16 C15 8.2(4)
C16 S2 C17 C18 19.8(4)
C16 S2 C17 C26 -159.7(3)
C26 C17 C18 C19 4.6(5)
S2 C17 C18 C19 -174.9(3)
C26 C17 C18 C14 177.3(3)
S2 C17 C18 C14 -2.1(5)
C7 C14 C18 C17 131.0(4)
C15 C14 C18 C17 -46.5(5)
C7 C14 C18 C19 -56.5(5)
C15 C14 C18 C19 125.9(4)
C17 C18 C19 C20 172.4(4)
C14 C18 C19 C20 0.0(6)
C17 C18 C19 C24 -5.3(5)
C14 C18 C19 C24 -177.7(3)
C18 C19 C20 C21 177.4(4)
C24 C19 C20 C21 -4.8(6)
C19 C20 C21 C22 1.9(6)
C20 C21 C22 C23 1.8(7)
C20 C21 C22 Br1 -177.1(3)
C21 C22 C23 C24 -2.4(7)
Br1 C22 C23 C24 176.6(3)
C22 C23 C24 C25 178.4(4)
C22 C23 C24 C19 -0.8(6)
C20 C19 C24 C23 4.2(5)
C18 C19 C24 C23 -177.9(3)
C20 C19 C24 C25 -175.0(4)
C18 C19 C24 C25 2.9(5)
C23 C24 C25 C26 -178.8(4)
C19 C24 C25 C26 0.3(6)
C24 C25 C26 C17 -1.1(6)
C18 C17 C26 C25 -1.4(6)
S2 C17 C26 C25 178.1(3)
